data_7057619
loop_
_publ_author_name
'Celed\'on, Salvador'
'de Camargo, Andrea S. S.'
'Fuentealba, Mauricio'
'Artigas, Vania'
'Benavente, Eglantina'
'Gonz\'alez, Guillermo'

_publ_section_title
;
 Highly emissive host--guest based on nanoclay intercalated with an Eu3+
 complex bearing a new Ru2+ organometallic ligand
;
_journal_issue 18
_journal_name_full 'New Journal of Chemistry'
_journal_page_first 15284
_journal_paper_doi 10.1039/C8NJ02432D
_journal_volume 42
_journal_year 2018
_chemical_formula_moiety 'C20 H25 O2 Ru, F6 P'
_chemical_formula_sum 'C20 H25 F6 O2 P Ru'
_chemical_formula_weight 543.44
_space_group_crystal_system monoclinic
_space_group_IT_number 4
_space_group_name_Hall 'P 2yb'
_space_group_name_H-M_alt 'P 1 21 1'
_symmetry_space_group_name_Hall 'P 2yb'
_symmetry_space_group_name_H-M 'P 1 21 1'
_atom_sites_solution_hydrogens geom
_atom_sites_solution_primary direct
_audit_creation_date 2017-05-04
_audit_creation_method
;
Olex2 1.2
(compiled 2016.08.23 svn.r3337 for OlexSys, GUI svn.r5217)
;
_audit_update_record
;
2018-05-10 deposited with the CCDC.
2018-08-07 downloaded from the CCDC.
;
_cell_angle_alpha 90
_cell_angle_beta 96.354(2)
_cell_angle_gamma 90
_cell_formula_units_Z 2
_cell_length_a 8.4327(5)
_cell_length_b 15.0083(9)
_cell_length_c 8.6042(5)
_cell_measurement_reflns_used 9855
_cell_measurement_temperature 298
_cell_measurement_theta_max 26.41
_cell_measurement_theta_min 2.38
_cell_volume 1082.26(11)
_computing_cell_refinement 'SAINT v8.34A (Bruker, 2013)'
_computing_data_reduction 'SAINT v8.34A (Bruker, 2013)'
_computing_molecular_graphics 'Olex2 (Dolomanov et al., 2009)'
_computing_publication_material 'Olex2 (Dolomanov et al., 2009)'
_computing_structure_refinement 'XL (Sheldrick, 2008)'
_computing_structure_solution 'XS (Sheldrick, 2008)'
_diffrn_ambient_temperature 298
_diffrn_measured_fraction_theta_full 0.998
_diffrn_measured_fraction_theta_max 0.991
_diffrn_measurement_device_type 'Bruker D8 QUEST Photon100 CMOS'
_diffrn_measurement_method '\f and \w scans'
_diffrn_radiation_type MoK\a
_diffrn_radiation_wavelength 0.71073
_diffrn_reflns_av_R_equivalents 0.0218
_diffrn_reflns_av_unetI/netI 0.0154
_diffrn_reflns_Laue_measured_fraction_full 0.998
_diffrn_reflns_Laue_measured_fraction_max 0.991
_diffrn_reflns_limit_h_max 10
_diffrn_reflns_limit_h_min -10
_diffrn_reflns_limit_k_max 18
_diffrn_reflns_limit_k_min -18
_diffrn_reflns_limit_l_max 10
_diffrn_reflns_limit_l_min -10
_diffrn_reflns_number 32882
_diffrn_reflns_point_group_measured_fraction_full 0.997
_diffrn_reflns_point_group_measured_fraction_max 0.987
_diffrn_reflns_theta_full 26.000
_diffrn_reflns_theta_max 26.513
_diffrn_reflns_theta_min 2.382
_diffrn_standards_number 0
_exptl_absorpt_coefficient_mu 0.863
_exptl_absorpt_correction_T_max 0.7454
_exptl_absorpt_correction_T_min 0.7060
_exptl_absorpt_correction_type multi-scan
_exptl_absorpt_process_details
;
SADABS-2014/5 (Bruker,2014/5) was used for absorption correction.
wR2(int) was 0.0448 before and 0.0407 after correction.
The Ratio of minimum to maximum transmission is 0.9471.
The \l/2 correction factor is 0.00150.
;
_exptl_crystal_colour colourless
_exptl_crystal_colour_primary colourless
_exptl_crystal_density_diffrn 1.668
_exptl_crystal_description block
_exptl_crystal_F_000 548
_exptl_crystal_size_max 0.14
_exptl_crystal_size_mid 0.07
_exptl_crystal_size_min 0.06
_refine_diff_density_max 0.698
_refine_diff_density_min -0.608
_refine_diff_density_rms 0.081
_refine_ls_abs_structure_details
;
 Flack x determined using 1953 quotients [(I+)-(I-)]/[(I+)+(I-)]
 (Parsons, Flack and Wagner, Acta Cryst. B69 (2013) 249-259).
;
_refine_ls_abs_structure_Flack 0.007(7)
_refine_ls_extinction_method none
_refine_ls_goodness_of_fit_ref 1.052
_refine_ls_hydrogen_treatment constr
_refine_ls_matrix_type full
_refine_ls_number_parameters 272
_refine_ls_number_reflns 4438
_refine_ls_number_restraints 74
_refine_ls_restrained_S_all 1.096
_refine_ls_R_factor_all 0.0339
_refine_ls_R_factor_gt 0.0317
_refine_ls_shift/su_max 0.000
_refine_ls_shift/su_mean 0.000
_refine_ls_structure_factor_coef Fsqd
_refine_ls_weighting_details 'w=1/[\s^2^(Fo^2^)+(0.0568P)^2^+0.8187P] where P=(Fo^2^+2Fc^2^)/3'
_refine_ls_weighting_scheme calc
_refine_ls_wR_factor_gt 0.0851
_refine_ls_wR_factor_ref 0.0872
_reflns_Friedel_coverage 0.916
_reflns_Friedel_fraction_full 0.996
_reflns_Friedel_fraction_max 0.982
_reflns_number_gt 4235
_reflns_number_total 4438
_reflns_threshold_expression 'I > 2\s(I)'
_cod_data_source_file c8nj02432d2.cif
_cod_data_source_block test
_cod_depositor_comments 'Adding full bibliography for 7057619.cif.'
_cod_database_code 7057619
_shelx_space_group_comment
;
The symmetry employed for this shelxl refinement is uniquely defined
by the following loop, which should always be used as a source of
symmetry information in preference to the above space-group names.
They are only intended as comments.
;
_olex2_refinement_description
;
1. Fixed Uiso
 At 1.2 times of:
  All C(H) groups
 At 1.5 times of:
  All C(H,H,H) groups, All O(H) groups
2. Restrained distances
 F5A-F6A \\sim F5A-F4A \\sim F4-F3 \\sim F4-F5 \\sim F6-F3 \\sim F6-F5 \\sim
F6A-F3A \\sim F3A-F4A
 with sigma of 0.04
 P1-F5A \\sim P1-F4 \\sim P1-F6 \\sim P1-F2 \\sim P1-F3 \\sim P1-F1 \\sim
P1-F6A \\sim P1-F3A \\sim P1-F5 \\sim P1-
 F4A
 with sigma of 0.02
3. Uiso/Uaniso restraints and constraints
Uanis(F5) = Uanis(F3) = Uanis(F4) = Uanis(F6) = Uanis(F4A) = Uanis(F3A) =
Uanis(F6A) = Uanis(F5A)
4. Others
 Sof(F5A)=Sof(F4A)=Sof(F6A)=Sof(F3A)=1-FVAR(1)
 Sof(F3)=Sof(F4)=Sof(F5)=Sof(F6)=FVAR(1)
5.a Aromatic/amide H refined with riding coordinates:
 C3(H3), C6(H6), C7(H7), C8(H8), C9(H9), C10(H10)
5.b Tetrahedral OH refined with riding coordinates:
 O1(H1)
5.c Idealised Me refined as rotating group:
 C1(H1A,H1B,H1C), C16(H16A,H16B,H16C), C17(H17A,H17B,H17C), C18(H18A,H18B,
 H18C), C19(H19A,H19B,H19C), C20(H20A,H20B,H20C)
;
_shelx_shelxl_version_number 2014/7
_olex2_submission_special_instructions 'No special instructions were received'

loop_
_space_group_symop_operation_xyz
'x, y, z'
'-x, y+1/2, -z'

loop_
_atom_site_label
_atom_site_type_symbol
_atom_site_fract_x
_atom_site_fract_y
_atom_site_fract_z
_atom_site_U_iso_or_equiv
_atom_site_adp_type
_atom_site_occupancy
_atom_site_site_symmetry_order
_atom_site_calc_flag
_atom_site_refinement_flags_posn
_atom_site_refinement_flags_occupancy
_atom_site_disorder_assembly
_atom_site_disorder_group
Ru1 Ru -0.00678(4) 0.72060(4) 0.65029(4) 0.03034(13) Uani 1 1 d . . . .
O1 O 0.3798(10) 0.9496(5) 0.2813(9) 0.093(3) Uani 1 1 d . . . .
H1 H 0.3131 0.9610 0.3441 0.140 Uiso 1 1 calc R . . .
O2 O 0.1307(8) 0.9225(3) 0.4113(8) 0.0757(17) Uani 1 1 d . . . .
C1 C 0.5141(12) 0.8293(8) 0.1682(12) 0.088(4) Uani 1 1 d . . . .
H1A H 0.5740 0.7845 0.2337 0.132 Uiso 1 1 calc GR . . .
H1B H 0.5850 0.8788 0.1485 0.132 Uiso 1 1 calc GR . . .
H1C H 0.4717 0.8022 0.0686 0.132 Uiso 1 1 calc GR . . .
C2 C 0.3782(9) 0.8637(6) 0.2512(8) 0.0542(17) Uani 1 1 d . . . .
C3 C 0.2597(8) 0.8094(4) 0.2917(8) 0.0483(15) Uani 1 1 d . . . .
H3 H 0.2600 0.7483 0.2632 0.058 Uiso 1 1 calc R . . .
C4 C 0.1376(8) 0.8418(4) 0.3745(7) 0.0415(13) Uani 1 1 d . . . .
C5 C 0.0072(9) 0.7819(5) 0.4200(8) 0.0348(15) Uani 1 1 d . . . .
C6 C 0.0177(10) 0.6880(5) 0.4019(10) 0.0406(18) Uani 1 1 d . . . .
H6 H 0.1050 0.6613 0.3586 0.049 Uiso 1 1 calc R . . .
C7 C -0.1118(13) 0.6341(7) 0.4528(11) 0.054(2) Uani 1 1 d . . . .
H7 H -0.1112 0.5713 0.4384 0.065 Uiso 1 1 calc R . . .
C8 C -0.2356(12) 0.6737(8) 0.5220(12) 0.058(3) Uani 1 1 d . . . .
H8 H -0.3161 0.6379 0.5595 0.069 Uiso 1 1 calc R . . .
C9 C -0.2411(12) 0.7667(7) 0.5364(11) 0.050(2) Uani 1 1 d . . . .
H9 H -0.3276 0.7941 0.5801 0.059 Uiso 1 1 calc R . . .
C10 C -0.1184(10) 0.8199(6) 0.4859(10) 0.0435(19) Uani 1 1 d . . . .
H10 H -0.1225 0.8828 0.4976 0.052 Uiso 1 1 calc R . . .
C11 C 0.2283(6) 0.7257(8) 0.7834(6) 0.0433(12) Uani 1 1 d . . . .
C12 C 0.1581(12) 0.6423(6) 0.8107(11) 0.049(2) Uani 1 1 d . . . .
C13 C 0.0155(11) 0.6584(6) 0.8803(10) 0.047(2) Uani 1 1 d . . . .
C14 C -0.0005(10) 0.7519(5) 0.8981(11) 0.0420(18) Uani 1 1 d . . . .
C15 C 0.1277(11) 0.7937(6) 0.8372(10) 0.0416(18) Uani 1 1 d . . . .
C16 C 0.3853(8) 0.7421(6) 0.7194(9) 0.068(3) Uani 1 1 d . . . .
H16A H 0.4005 0.6974 0.6394 0.103 Uiso 1 1 calc GR . . .
H16B H 0.4725 0.7379 0.8043 0.103 Uiso 1 1 calc GR . . .
H16C H 0.3847 0.8017 0.6728 0.103 Uiso 1 1 calc GR . . .
C17 C 0.2267(14) 0.5527(6) 0.7777(12) 0.084(3) Uani 1 1 d . . . .
H17A H 0.1399 0.5098 0.7538 0.126 Uiso 1 1 calc GR . . .
H17B H 0.2964 0.5325 0.8697 0.126 Uiso 1 1 calc GR . . .
H17C H 0.2887 0.5575 0.6882 0.126 Uiso 1 1 calc GR . . .
C18 C -0.0906(16) 0.5891(8) 0.9385(12) 0.095(4) Uani 1 1 d . . . .
H18A H -0.2003 0.6117 0.9311 0.143 Uiso 1 1 calc GR . . .
H18B H -0.0538 0.5750 1.0478 0.143 Uiso 1 1 calc GR . . .
H18C H -0.0875 0.5351 0.8748 0.143 Uiso 1 1 calc GR . . .
C19 C -0.1290(11) 0.7999(8) 0.9746(10) 0.077(3) Uani 1 1 d . . . .
H19A H -0.1574 0.8552 0.9177 0.115 Uiso 1 1 calc GR . . .
H19B H -0.0896 0.8139 1.0832 0.115 Uiso 1 1 calc GR . . .
H19C H -0.2235 0.7617 0.9724 0.115 Uiso 1 1 calc GR . . .
C20 C 0.1584(12) 0.8920(6) 0.8362(11) 0.067(2) Uani 1 1 d . . . .
H20A H 0.2037 0.9082 0.7400 0.101 Uiso 1 1 calc GR . . .
H20B H 0.2337 0.9080 0.9269 0.101 Uiso 1 1 calc GR . . .
H20C H 0.0579 0.9241 0.8410 0.101 Uiso 1 1 calc GR . . .
P1 P 0.4034(3) 0.52906(15) 0.2697(3) 0.0530(5) Uani 1 1 d D . . .
F1 F 0.4018(8) 0.6022(5) 0.3998(8) 0.111(2) Uani 1 1 d D . . .
F2 F 0.4058(11) 0.4575(5) 0.1394(9) 0.133(3) Uani 1 1 d D . . .
F3 F 0.3310(19) 0.6035(11) 0.1540(19) 0.1126(17) Uani 0.484(7) 1 d D P A 1
F4 F 0.2192(15) 0.5040(11) 0.2811(19) 0.1126(17) Uani 0.484(7) 1 d D P A 1
F5 F 0.4624(19) 0.4504(10) 0.3853(18) 0.1126(17) Uani 0.484(7) 1 d D P A 1
F6 F 0.5793(15) 0.5500(11) 0.254(2) 0.1126(17) Uani 0.484(7) 1 d D P A 1
F5A F 0.5652(16) 0.4953(11) 0.3622(17) 0.1126(17) Uani 0.516(7) 1 d D P A 2
F4A F 0.2869(16) 0.4841(10) 0.3656(17) 0.1126(17) Uani 0.516(7) 1 d D P A 2
F6A F 0.5123(17) 0.5812(12) 0.1630(16) 0.1126(17) Uani 0.516(7) 1 d D P A 2
F3A F 0.2569(17) 0.5776(11) 0.1712(18) 0.1126(17) Uani 0.516(7) 1 d D P A 2

loop_
_atom_site_aniso_label
_atom_site_aniso_U_11
_atom_site_aniso_U_22
_atom_site_aniso_U_33
_atom_site_aniso_U_23
_atom_site_aniso_U_13
_atom_site_aniso_U_12
Ru1 0.02889(19) 0.03019(19) 0.03219(19) 0.0007(2) 0.00453(12) -0.0023(2)
O1 0.101(6) 0.083(5) 0.104(5) -0.016(4) 0.049(4) -0.044(4)
O2 0.099(4) 0.036(2) 0.103(4) -0.005(3) 0.055(4) -0.006(3)
C1 0.078(6) 0.097(8) 0.098(7) 0.038(6) 0.054(6) 0.024(5)
C2 0.047(4) 0.072(5) 0.043(3) 0.013(3) -0.002(3) -0.009(4)
C3 0.050(4) 0.045(3) 0.053(4) 0.009(3) 0.020(3) 0.002(3)
C4 0.047(3) 0.038(3) 0.040(3) 0.007(2) 0.008(2) 0.002(2)
C5 0.039(3) 0.038(3) 0.028(3) 0.003(3) 0.006(2) 0.006(3)
C6 0.042(4) 0.044(4) 0.036(3) 0.002(3) 0.009(3) -0.006(3)
C7 0.065(6) 0.047(4) 0.048(4) -0.009(3) -0.005(4) -0.018(4)
C8 0.035(5) 0.078(7) 0.059(6) 0.000(5) -0.001(4) -0.026(4)
C9 0.037(5) 0.067(6) 0.043(4) 0.004(4) 0.000(3) 0.003(4)
C10 0.037(4) 0.051(4) 0.041(4) 0.008(3) -0.004(3) 0.006(3)
C11 0.031(2) 0.059(4) 0.039(2) -0.005(5) -0.0006(17) -0.004(5)
C12 0.055(5) 0.043(4) 0.045(4) -0.004(3) -0.009(3) 0.018(4)
C13 0.056(5) 0.050(4) 0.034(4) 0.010(3) 0.000(3) -0.010(4)
C14 0.044(4) 0.052(4) 0.031(3) 0.001(3) 0.009(2) 0.005(3)
C15 0.047(4) 0.041(4) 0.035(3) -0.008(3) -0.001(3) -0.004(3)
C16 0.033(3) 0.104(8) 0.068(4) -0.020(4) 0.009(3) -0.007(3)
C17 0.111(8) 0.053(5) 0.080(6) -0.015(4) -0.024(6) 0.045(5)
C18 0.133(10) 0.086(7) 0.068(6) 0.028(5) 0.014(6) -0.042(7)
C19 0.064(5) 0.124(8) 0.044(4) -0.012(5) 0.013(3) 0.033(5)
C20 0.079(6) 0.052(4) 0.069(5) -0.011(4) 0.000(4) -0.020(4)
P1 0.0504(10) 0.0505(11) 0.0574(11) -0.0157(9) 0.0036(8) 0.0087(9)
F1 0.106(4) 0.116(5) 0.105(4) -0.067(4) -0.023(3) 0.041(4)
F2 0.158(7) 0.113(5) 0.121(5) -0.079(5) -0.015(5) 0.034(5)
F3 0.098(4) 0.121(5) 0.115(4) -0.004(3) -0.001(3) 0.009(3)
F4 0.098(4) 0.121(5) 0.115(4) -0.004(3) -0.001(3) 0.009(3)
F5 0.098(4) 0.121(5) 0.115(4) -0.004(3) -0.001(3) 0.009(3)
F6 0.098(4) 0.121(5) 0.115(4) -0.004(3) -0.001(3) 0.009(3)
F5A 0.098(4) 0.121(5) 0.115(4) -0.004(3) -0.001(3) 0.009(3)
F4A 0.098(4) 0.121(5) 0.115(4) -0.004(3) -0.001(3) 0.009(3)
F6A 0.098(4) 0.121(5) 0.115(4) -0.004(3) -0.001(3) 0.009(3)
F3A 0.098(4) 0.121(5) 0.115(4) -0.004(3) -0.001(3) 0.009(3)

loop_
_atom_type_symbol
_atom_type_description
_atom_type_scat_dispersion_real
_atom_type_scat_dispersion_imag
_atom_type_scat_source
C C 0.0033 0.0016 'International Tables Vol C Tables 4.2.6.8 and 6.1.1.4'
H H 0.0000 0.0000 'International Tables Vol C Tables 4.2.6.8 and 6.1.1.4'
F F 0.0171 0.0103 'International Tables Vol C Tables 4.2.6.8 and 6.1.1.4'
O O 0.0106 0.0060 'International Tables Vol C Tables 4.2.6.8 and 6.1.1.4'
P P 0.1023 0.0942 'International Tables Vol C Tables 4.2.6.8 and 6.1.1.4'
Ru Ru -1.2594 0.8363 'International Tables Vol C Tables 4.2.6.8 and 6.1.1.4'

loop_
_geom_angle_atom_site_label_1
_geom_angle_atom_site_label_2
_geom_angle_atom_site_label_3
_geom_angle
C5 Ru1 C6 37.5(3)
C5 Ru1 C7 67.4(3)
C5 Ru1 C8 79.4(3)
C5 Ru1 C9 66.7(3)
C6 Ru1 C7 38.3(3)
C6 Ru1 C8 67.8(4)
C8 Ru1 C7 36.3(4)
C9 Ru1 C6 79.4(3)
C9 Ru1 C7 65.7(4)
C9 Ru1 C8 36.8(2)
C10 Ru1 C5 36.6(3)
C10 Ru1 C6 67.0(3)
C10 Ru1 C7 78.4(3)
C10 Ru1 C8 67.0(4)
C10 Ru1 C9 37.3(3)
C11 Ru1 C5 108.8(3)
C11 Ru1 C6 109.7(3)
C11 Ru1 C7 132.8(4)
C11 Ru1 C8 163.6(4)
C11 Ru1 C9 159.4(3)
C11 Ru1 C10 128.0(4)
C11 Ru1 C12 37.8(4)
C11 Ru1 C14 63.6(3)
C12 Ru1 C5 134.3(3)
C12 Ru1 C6 111.6(3)
C12 Ru1 C7 109.7(4)
C12 Ru1 C8 126.7(4)
C12 Ru1 C9 156.8(3)
C12 Ru1 C10 165.5(3)
C13 Ru1 C5 172.0(4)
C13 Ru1 C6 140.4(3)
C13 Ru1 C7 115.3(3)
C13 Ru1 C8 107.3(4)
C13 Ru1 C9 121.3(3)
C13 Ru1 C10 149.9(3)
C13 Ru1 C11 63.6(3)
C13 Ru1 C12 38.0(3)
C13 Ru1 C14 38.1(3)
C14 Ru1 C5 142.5(3)
C14 Ru1 C6 173.3(4)
C14 Ru1 C7 146.3(3)
C14 Ru1 C8 118.6(4)
C14 Ru1 C9 106.8(3)
C14 Ru1 C10 116.5(3)
C14 Ru1 C12 63.5(3)
C15 Ru1 C5 112.4(3)
C15 Ru1 C6 136.9(3)
C15 Ru1 C7 171.4(4)
C15 Ru1 C8 152.0(4)
C15 Ru1 C9 122.6(4)
C15 Ru1 C10 106.7(3)
C15 Ru1 C11 38.6(4)
C15 Ru1 C12 63.9(2)
C15 Ru1 C13 63.6(3)
C15 Ru1 C14 37.7(3)
C2 O1 H1 109.5
H1A C1 H1B 109.5
H1A C1 H1C 109.5
H1B C1 H1C 109.5
C2 C1 H1A 109.5
C2 C1 H1B 109.5
C2 C1 H1C 109.5
O1 C2 C1 115.9(8)
O1 C2 C3 121.8(8)
C3 C2 C1 122.3(9)
C2 C3 H3 119.2
C2 C3 C4 121.5(7)
C4 C3 H3 119.2
O2 C4 C3 121.3(6)
O2 C4 C5 117.1(6)
C3 C4 C5 121.6(6)
C4 C5 Ru1 126.7(5)
C6 C5 Ru1 72.2(6)
C6 C5 C4 120.5(7)
C10 C5 Ru1 71.5(5)
C10 C5 C4 118.5(7)
C10 C5 C6 120.9(9)
Ru1 C6 H6 128.9
C5 C6 Ru1 70.3(6)
C5 C6 H6 121.4
C5 C6 C7 117.2(9)
C7 C6 Ru1 71.5(5)
C7 C6 H6 121.4
Ru1 C7 H7 131.8
C6 C7 Ru1 70.2(5)
C6 C7 H7 119.6
C8 C7 Ru1 71.4(6)
C8 C7 C6 120.8(9)
C8 C7 H7 119.6
Ru1 C8 H8 128.5
C7 C8 Ru1 72.4(5)
C7 C8 H8 120.1
C7 C8 C9 119.8(11)
C9 C8 Ru1 71.2(7)
C9 C8 H8 120.1
Ru1 C9 H9 130.2
C8 C9 Ru1 72.0(7)
C8 C9 H9 119.9
C8 C9 C10 120.2(11)
C10 C9 Ru1 70.4(5)
C10 C9 H9 119.9
Ru1 C10 H10 128.6
C5 C10 Ru1 72.0(5)
C5 C10 C9 121.0(9)
C5 C10 H10 119.5
C9 C10 Ru1 72.2(5)
C9 C10 H10 119.5
C12 C11 Ru1 71.5(4)
C12 C11 C15 107.6(6)
C12 C11 C16 127.2(9)
C15 C11 Ru1 70.1(4)
C15 C11 C16 125.1(10)
C16 C11 Ru1 126.7(4)
C11 C12 Ru1 70.6(4)
C11 C12 C13 107.9(8)
C11 C12 C17 125.6(9)
C13 C12 Ru1 70.5(5)
C13 C12 C17 126.4(10)
C17 C12 Ru1 126.3(7)
C12 C13 Ru1 71.5(5)
C12 C13 C18 126.0(10)
C14 C13 Ru1 71.0(7)
C14 C13 C12 108.0(9)
C14 C13 C18 125.7(10)
C18 C13 Ru1 127.5(7)
C13 C14 Ru1 70.9(7)
C13 C14 C19 126.8(9)
C15 C14 Ru1 70.5(5)
C15 C14 C13 108.4(9)
C15 C14 C19 124.7(8)
C19 C14 Ru1 126.0(6)
C11 C15 Ru1 71.3(4)
C11 C15 C20 126.1(8)
C14 C15 Ru1 71.8(5)
C14 C15 C11 108.0(7)
C14 C15 C20 125.8(8)
C20 C15 Ru1 124.9(6)
C11 C16 H16A 109.5
C11 C16 H16B 109.5
C11 C16 H16C 109.5
H16A C16 H16B 109.5
H16A C16 H16C 109.5
H16B C16 H16C 109.5
C12 C17 H17A 109.5
C12 C17 H17B 109.5
C12 C17 H17C 109.5
H17A C17 H17B 109.5
H17A C17 H17C 109.5
H17B C17 H17C 109.5
C13 C18 H18A 109.5
C13 C18 H18B 109.5
C13 C18 H18C 109.5
H18A C18 H18B 109.5
H18A C18 H18C 109.5
H18B C18 H18C 109.5
C14 C19 H19A 109.5
C14 C19 H19B 109.5
C14 C19 H19C 109.5
H19A C19 H19B 109.5
H19A C19 H19C 109.5
H19B C19 H19C 109.5
C15 C20 H20A 109.5
C15 C20 H20B 109.5
C15 C20 H20C 109.5
H20A C20 H20B 109.5
H20A C20 H20C 109.5
H20B C20 H20C 109.5
F1 P1 F3 85.5(7)
F1 P1 F4 92.0(7)
F1 P1 F5 95.8(7)
F1 P1 F5A 86.6(6)
F1 P1 F6A 96.9(7)
F1 P1 F3A 89.5(7)
F2 P1 F1 179.3(6)
F2 P1 F3 94.0(8)
F2 P1 F4 88.4(7)
F2 P1 F5 84.8(7)
F2 P1 F5A 93.5(7)
F2 P1 F6A 82.4(7)
F2 P1 F3A 90.2(7)
F3 P1 F4 84.0(8)
F3 P1 F5 175.3(9)
F5 P1 F4 91.5(8)
F6 P1 F1 90.3(7)
F6 P1 F2 89.3(7)
F6 P1 F3 96.3(9)
F6 P1 F4 177.7(8)
F6 P1 F5 88.2(8)
F5A P1 F3A 170.5(9)
F4A P1 F1 82.3(7)
F4A P1 F2 98.4(7)
F4A P1 F5A 99.1(8)
F4A P1 F6A 174.9(8)
F4A P1 F3A 88.9(7)
F6A P1 F5A 85.8(8)
F6A P1 F3A 86.0(8)

loop_
_geom_bond_atom_site_label_1
_geom_bond_atom_site_label_2
_geom_bond_distance
Ru1 C5 2.200(7)
Ru1 C6 2.224(9)
Ru1 C7 2.241(9)
Ru1 C8 2.228(9)
Ru1 C9 2.217(10)
Ru1 C10 2.194(8)
Ru1 C11 2.178(5)
Ru1 C12 2.190(9)
Ru1 C13 2.177(9)
Ru1 C14 2.178(9)
Ru1 C15 2.162(8)
O1 H1 0.8400
O1 C2 1.314(11)
O2 C4 1.255(8)
C1 H1A 0.9800
C1 H1B 0.9800
C1 H1C 0.9800
C1 C2 1.507(11)
C2 C3 1.363(10)
C3 H3 0.9500
C3 C4 1.403(9)
C4 C5 1.505(10)
C5 C6 1.423(11)
C5 C10 1.379(11)
C6 H6 0.9500
C6 C7 1.464(12)
C7 H7 0.9500
C7 C8 1.391(15)
C8 H8 0.9500
C8 C9 1.403(9)
C9 H9 0.9500
C9 C10 1.412(13)
C10 H10 0.9500
C11 C12 1.416(15)
C11 C15 1.436(13)
C11 C16 1.509(8)
C12 C13 1.422(13)
C12 C17 1.502(11)
C13 C14 1.420(12)
C13 C18 1.495(13)
C14 C15 1.401(12)
C14 C19 1.512(11)
C15 C20 1.497(12)
C16 H16A 0.9800
C16 H16B 0.9800
C16 H16C 0.9800
C17 H17A 0.9800
C17 H17B 0.9800
C17 H17C 0.9800
C18 H18A 0.9800
C18 H18B 0.9800
C18 H18C 0.9800
C19 H19A 0.9800
C19 H19B 0.9800
C19 H19C 0.9800
C20 H20A 0.9800
C20 H20B 0.9800
C20 H20C 0.9800
P1 F1 1.569(5)
P1 F2 1.554(5)
P1 F3 1.575(13)
P1 F4 1.612(12)
P1 F5 1.587(13)
P1 F6 1.537(13)
P1 F5A 1.585(12)
P1 F4A 1.510(13)
P1 F6A 1.576(13)
P1 F3A 1.595(12)

loop_
_geom_hbond_atom_site_label_D
_geom_hbond_atom_site_label_H
_geom_hbond_atom_site_label_A
_geom_hbond_distance_DH
_geom_hbond_distance_HA
_geom_hbond_distance_DA
_geom_hbond_angle_DHA
O1 H1 O2 0.84 1.80 2.519(9) 143.1

loop_
_geom_torsion_atom_site_label_1
_geom_torsion_atom_site_label_2
_geom_torsion_atom_site_label_3
_geom_torsion_atom_site_label_4
_geom_torsion
Ru1 C5 C6 C7 55.7(8)
Ru1 C5 C10 C9 -55.2(7)
Ru1 C6 C7 C8 52.4(9)
Ru1 C7 C8 C9 55.1(11)
Ru1 C8 C9 C10 53.4(9)
Ru1 C9 C10 C5 55.1(7)
Ru1 C11 C12 C13 -61.0(6)
Ru1 C11 C12 C17 121.3(9)
Ru1 C11 C15 C14 62.8(6)
Ru1 C11 C15 C20 -120.1(9)
Ru1 C12 C13 C14 -62.0(8)
Ru1 C12 C13 C18 123.4(10)
Ru1 C13 C14 C15 -60.9(7)
Ru1 C13 C14 C19 121.2(10)
Ru1 C14 C15 C11 -62.5(5)
Ru1 C14 C15 C20 120.4(9)
O1 C2 C3 C4 -3.2(11)
O2 C4 C5 Ru1 -81.6(8)
O2 C4 C5 C6 -171.4(8)
O2 C4 C5 C10 5.7(10)
C1 C2 C3 C4 177.4(7)
C2 C3 C4 O2 1.7(11)
C2 C3 C4 C5 -179.7(6)
C3 C4 C5 Ru1 99.7(7)
C3 C4 C5 C6 9.9(12)
C3 C4 C5 C10 -173.0(7)
C4 C5 C6 Ru1 122.6(7)
C4 C5 C6 C7 178.3(6)
C4 C5 C10 Ru1 -122.3(6)
C4 C5 C10 C9 -177.6(7)
C5 C6 C7 Ru1 -55.1(8)
C5 C6 C7 C8 -2.7(15)
C6 C5 C10 Ru1 54.7(8)
C6 C5 C10 C9 -0.5(14)
C6 C7 C8 Ru1 -51.9(9)
C6 C7 C8 C9 3.2(17)
C7 C8 C9 Ru1 -55.7(10)
C7 C8 C9 C10 -2.3(19)
C8 C9 C10 Ru1 -54.2(10)
C8 C9 C10 C5 0.9(15)
C10 C5 C6 Ru1 -54.4(8)
C10 C5 C6 C7 1.3(15)
C11 C12 C13 Ru1 61.0(6)
C11 C12 C13 C14 -1.0(11)
C11 C12 C13 C18 -175.6(8)
C12 C11 C15 Ru1 -62.1(4)
C12 C11 C15 C14 0.7(7)
C12 C11 C15 C20 177.9(10)
C12 C13 C14 Ru1 62.3(7)
C12 C13 C14 C15 1.4(13)
C12 C13 C14 C19 -176.5(7)
C13 C14 C15 Ru1 61.1(8)
C13 C14 C15 C11 -1.3(11)
C13 C14 C15 C20 -178.5(9)
C15 C11 C12 Ru1 61.1(4)
C15 C11 C12 C13 0.1(7)
C15 C11 C12 C17 -177.6(10)
C16 C11 C12 Ru1 -122.5(6)
C16 C11 C12 C13 176.5(7)
C16 C11 C12 C17 -1.2(13)
C16 C11 C15 Ru1 121.5(6)
C16 C11 C15 C14 -175.7(7)
C16 C11 C15 C20 1.4(12)
C17 C12 C13 Ru1 -121.3(10)
C17 C12 C13 C14 176.7(9)
C17 C12 C13 C18 2.1(16)
C18 C13 C14 Ru1 -123.0(10)
C18 C13 C14 C15 176.1(8)
C18 C13 C14 C19 -1.8(19)
C19 C14 C15 Ru1 -120.9(9)
C19 C14 C15 C11 176.6(8)
C19 C14 C15 C20 -0.5(15)
